data_7119728
loop_
_publ_author_name
'Wang, Ai-Fang'
'Zhou, Peng'
'Zhu, Yi-Long'
'Hao, Wen-Juan'
'Li, Guigen'
'Tu, Shu-Jiang'
'Jiang, Bo'

_publ_section_title
;
 Metal-free benzannulation of 1,7-diynes towards unexpected
 1-aroyl-2-naphthaldehydes and their application in fused aza-heterocyclic
 synthesis.
;
_journal_issue 23
_journal_name_full 'Chemical communications (Cambridge, England)'
_journal_page_first 3369
_journal_page_last 3372
_journal_paper_doi 10.1039/c7cc00323d
_journal_volume 53
_journal_year 2017
_chemical_formula_sum 'C33 H31 N3 O'
_chemical_formula_weight 485.61
_chemical_name_systematic
; 
 ? 
;
_space_group_IT_number 2
_symmetry_cell_setting triclinic
_symmetry_space_group_name_Hall '-P 1'
_symmetry_space_group_name_H-M 'P -1'
_atom_sites_solution_hydrogens geom
_atom_sites_solution_primary direct
_atom_sites_solution_secondary difmap
_audit_creation_method SHELXL-97
_audit_update_record
;
2017-01-10 deposited with the CCDC.
2017-02-27 downloaded from the CCDC.
;
_cell_angle_alpha 95.6210(10)
_cell_angle_beta 103.538(2)
_cell_angle_gamma 117.117(3)
_cell_formula_units_Z 2
_cell_length_a 10.3789(9)
_cell_length_b 11.1013(9)
_cell_length_c 14.0006(12)
_cell_measurement_reflns_used 1159
_cell_measurement_temperature 298(2)
_cell_measurement_theta_max 21.08
_cell_measurement_theta_min 2.846
_cell_volume 1356.3(2)
_computing_cell_refinement 'Bruker SMART'
_computing_data_collection 'Bruker SMART'
_computing_data_reduction 'Bruker SHELXTL'
_computing_molecular_graphics 'Bruker SHELXTL'
_computing_publication_material 'Bruker SHELXTL'
_computing_structure_refinement 'SHELXL-97 (Sheldrick, 1997)'
_computing_structure_solution 'SHELXS-97 (Sheldrick, 1990)'
_diffrn_ambient_temperature 298(2)
_diffrn_measured_fraction_theta_full 0.985
_diffrn_measured_fraction_theta_max 0.985
_diffrn_measurement_device_type 'CCD area detector'
_diffrn_measurement_method 'phi and omega scans'
_diffrn_radiation_monochromator graphite
_diffrn_radiation_source 'fine-focus sealed tube'
_diffrn_radiation_type MoK\a
_diffrn_radiation_wavelength 0.71073
_diffrn_reflns_av_R_equivalents 0.0311
_diffrn_reflns_av_sigmaI/netI 0.0819
_diffrn_reflns_limit_h_max 12
_diffrn_reflns_limit_h_min -10
_diffrn_reflns_limit_k_max 13
_diffrn_reflns_limit_k_min -13
_diffrn_reflns_limit_l_max 16
_diffrn_reflns_limit_l_min -15
_diffrn_reflns_number 6964
_diffrn_reflns_theta_full 25.02
_diffrn_reflns_theta_max 25.02
_diffrn_reflns_theta_min 2.35
_exptl_absorpt_coefficient_mu 0.072
_exptl_absorpt_correction_T_max 0.9807
_exptl_absorpt_correction_T_min 0.9731
_exptl_absorpt_correction_type multi-scan
_exptl_absorpt_process_details sadabs
_exptl_crystal_colour white
_exptl_crystal_density_diffrn 1.189
_exptl_crystal_density_method 'not measured'
_exptl_crystal_description block
_exptl_crystal_F_000 516
_exptl_crystal_size_max 0.38
_exptl_crystal_size_mid 0.35
_exptl_crystal_size_min 0.27
_refine_diff_density_max 0.144
_refine_diff_density_min -0.183
_refine_diff_density_rms 0.036
_refine_ls_extinction_method none
_refine_ls_goodness_of_fit_ref 1.059
_refine_ls_hydrogen_treatment mixed
_refine_ls_matrix_type full
_refine_ls_number_parameters 339
_refine_ls_number_reflns 4722
_refine_ls_number_restraints 0
_refine_ls_restrained_S_all 1.059
_refine_ls_R_factor_all 0.1102
_refine_ls_R_factor_gt 0.0522
_refine_ls_shift/su_max 0.001
_refine_ls_shift/su_mean 0.000
_refine_ls_structure_factor_coef Fsqd
_refine_ls_weighting_details 'calc w=1/[\s^2^(Fo^2^)+(0.0162P)^2^+0.0000P] where P=(Fo^2^+2Fc^2^)/3'
_refine_ls_weighting_scheme calc
_refine_ls_wR_factor_gt 0.0908
_refine_ls_wR_factor_ref 0.1007
_reflns_number_gt 2330
_reflns_number_total 4722
_reflns_threshold_expression >2sigma(I)
_cod_data_source_file c7cc00323d2.cif
_cod_data_source_block 161128f
_cod_depositor_comments
;
The following automatic conversions were performed:

'_symmetry_cell_setting' value 'Triclinic' changed to 'triclinic'
according to
/home/data/users/saulius/crontab/automatic-downloads/rss-feeds/RSC/lib/dictionaries/cif_core.dic
dictionary named 'cif_core.dic' version 2.4.2 from 2011-04-26.

Automatic conversion script
Id: cif_fix_values 4973 2017-02-22 13:04:09Z antanas 

 Adding full bibliography for 7119726--7119728.cif.
;
_cod_original_sg_symbol_H-M P-1
_cod_database_code 7119728

loop_
_symmetry_equiv_pos_as_xyz
'x, y, z'
'-x, -y, -z'

loop_
_atom_site_label
_atom_site_type_symbol
_atom_site_fract_x
_atom_site_fract_y
_atom_site_fract_z
_atom_site_U_iso_or_equiv
_atom_site_adp_type
_atom_site_occupancy
_atom_site_symmetry_multiplicity
_atom_site_calc_flag
_atom_site_refinement_flags
N1 N 0.4624(2) 0.1917(2) 0.14188(14) 0.0458(5) Uani 1 1 d .
N2 N 0.3269(2) -0.0077(2) 0.20747(15) 0.0480(6) Uani 1 1 d .
N3 N 0.2201(2) -0.1449(2) 0.17441(17) 0.0548(6) Uani 1 1 d .
O1 O 0.6886(2) 0.18803(18) 0.16526(13) 0.0600(5) Uani 1 1 d .
C1 C 0.6166(3) 0.2498(3) 0.15675(18) 0.0483(7) Uani 1 1 d .
C2 C 0.6715(3) 0.3994(3) 0.16088(18) 0.0460(7) Uani 1 1 d .
C3 C 0.5521(3) 0.4244(3) 0.14383(17) 0.0449(7) Uani 1 1 d .
C4 C 0.4054(3) 0.2914(2) 0.12895(18) 0.0443(7) Uani 1 1 d .
H4 H 0.3377 0.2656 0.0596 0.053 Uiso 1 1 calc R
C5 C 0.8226(3) 0.5066(3) 0.18075(19) 0.0590(8) Uani 1 1 d .
H5 H 0.9029 0.4879 0.1916 0.071 Uiso 1 1 calc R
C6 C 0.8476(4) 0.6388(3) 0.1835(2) 0.0673(9) Uani 1 1 d .
H6 H 0.9469 0.7113 0.1982 0.081 Uiso 1 1 calc R
C7 C 0.7259(4) 0.6685(3) 0.16469(19) 0.0568(8) Uani 1 1 d .
C8 C 0.5739(3) 0.5596(3) 0.14252(17) 0.0478(7) Uani 1 1 d .
C9 C 0.4551(4) 0.5910(3) 0.12220(18) 0.0608(8) Uani 1 1 d .
H9 H 0.3546 0.5201 0.1064 0.073 Uiso 1 1 calc R
C10 C 0.4867(4) 0.7259(4) 0.1256(2) 0.0761(10) Uani 1 1 d .
H10 H 0.4072 0.7457 0.1117 0.091 Uiso 1 1 calc R
C11 C 0.6356(5) 0.8328(3) 0.1495(2) 0.0832(11) Uani 1 1 d .
H11 H 0.6554 0.9239 0.1534 0.100 Uiso 1 1 calc R
C12 C 0.7527(4) 0.8062(3) 0.1672(2) 0.0774(10) Uani 1 1 d .
H12 H 0.8517 0.8788 0.1813 0.093 Uiso 1 1 calc R
C13 C 0.3624(3) 0.0491(3) 0.1288(2) 0.0450(7) Uani 1 1 d .
C14 C 0.2766(3) -0.0534(3) 0.0437(2) 0.0546(7) Uani 1 1 d .
H14 H 0.2761 -0.0462 -0.0220 0.065 Uiso 1 1 calc R
C15 C 0.1886(3) -0.1724(3) 0.0741(2) 0.0556(7) Uani 1 1 d .
C16 C 0.0787(3) -0.3170(3) 0.0115(2) 0.0808(10) Uani 1 1 d .
H16A H 0.0891 -0.3827 0.0478 0.121 Uiso 1 1 calc R
H16B H 0.0999 -0.3285 -0.0509 0.121 Uiso 1 1 calc R
H16C H -0.0235 -0.3325 -0.0026 0.121 Uiso 1 1 calc R
C17 C 0.3864(3) 0.0555(3) 0.3136(2) 0.0482(7) Uani 1 1 d .
C18 C 0.5411(3) 0.1354(3) 0.3610(2) 0.0575(8) Uani 1 1 d .
H18 H 0.6089 0.1485 0.3246 0.069 Uiso 1 1 calc R
C19 C 0.5947(4) 0.1961(3) 0.4632(2) 0.0634(8) Uani 1 1 d .
H19 H 0.6993 0.2510 0.4948 0.076 Uiso 1 1 calc R
C20 C 0.4983(4) 0.1777(3) 0.5195(2) 0.0641(8) Uani 1 1 d .
C21 C 0.3445(4) 0.0942(3) 0.4706(2) 0.0686(9) Uani 1 1 d .
H21 H 0.2771 0.0788 0.5076 0.082 Uiso 1 1 calc R
C22 C 0.2866(3) 0.0324(3) 0.3683(2) 0.0611(8) Uani 1 1 d .
H22 H 0.1821 -0.0238 0.3370 0.073 Uiso 1 1 calc R
C23 C 0.5565(4) 0.2448(3) 0.6312(2) 0.0957(12) Uani 1 1 d .
H23A H 0.6436 0.2365 0.6632 0.144 Uiso 1 1 calc R
H23B H 0.4777 0.1990 0.6609 0.144 Uiso 1 1 calc R
H23C H 0.5850 0.3415 0.6404 0.144 Uiso 1 1 calc R
C24 C 0.3215(3) 0.2954(2) 0.20269(18) 0.0416(6) Uani 1 1 d .
C25 C 0.1651(3) 0.2241(3) 0.17380(19) 0.0564(7) Uani 1 1 d .
H25 H 0.1098 0.1743 0.1072 0.068 Uiso 1 1 calc R
C26 C 0.0881(3) 0.2252(3) 0.2426(2) 0.0601(8) Uani 1 1 d .
H26 H -0.0180 0.1768 0.2207 0.072 Uiso 1 1 calc R
C27 C 0.1652(3) 0.2965(3) 0.3430(2) 0.0483(7) Uani 1 1 d .
C28 C 0.3226(3) 0.3667(3) 0.37057(19) 0.0538(7) Uani 1 1 d .
H28 H 0.3789 0.4152 0.4374 0.065 Uiso 1 1 calc R
C29 C 0.3986(3) 0.3669(3) 0.30185(19) 0.0518(7) Uani 1 1 d .
H29 H 0.5047 0.4166 0.3232 0.062 Uiso 1 1 calc R
C30 C 0.0774(3) 0.2961(3) 0.4171(2) 0.0588(8) Uani 1 1 d .
C31 C -0.0050(3) 0.3784(3) 0.3867(2) 0.0848(10) Uani 1 1 d .
H31A H -0.0769 0.3331 0.3200 0.127 Uiso 1 1 calc R
H31B H 0.0683 0.4713 0.3875 0.127 Uiso 1 1 calc R
H31C H -0.0580 0.3821 0.4337 0.127 Uiso 1 1 calc R
C32 C -0.0404(4) 0.1477(3) 0.4118(3) 0.1016(12) Uani 1 1 d .
H32A H -0.1154 0.1080 0.3460 0.152 Uiso 1 1 calc R
H32B H -0.0892 0.1483 0.4621 0.152 Uiso 1 1 calc R
H32C H 0.0090 0.0932 0.4240 0.152 Uiso 1 1 calc R
C33 C 0.1837(4) 0.3664(3) 0.5263(2) 0.0957(11) Uani 1 1 d .
H33A H 0.1248 0.3666 0.5699 0.143 Uiso 1 1 calc R
H33B H 0.2572 0.4605 0.5300 0.143 Uiso 1 1 calc R
H33C H 0.2355 0.3160 0.5474 0.143 Uiso 1 1 calc R

loop_
_atom_site_aniso_label
_atom_site_aniso_U_11
_atom_site_aniso_U_22
_atom_site_aniso_U_33
_atom_site_aniso_U_23
_atom_site_aniso_U_13
_atom_site_aniso_U_12
N1 0.0457(15) 0.0339(14) 0.0549(14) 0.0087(11) 0.0210(12) 0.0153(13)
N2 0.0505(15) 0.0358(14) 0.0470(14) 0.0088(12) 0.0169(12) 0.0122(13)
N3 0.0520(16) 0.0353(15) 0.0621(16) 0.0095(13) 0.0198(13) 0.0092(13)
O1 0.0580(13) 0.0549(13) 0.0740(13) 0.0127(10) 0.0285(11) 0.0303(12)
C1 0.051(2) 0.0481(19) 0.0469(17) 0.0106(14) 0.0227(15) 0.0221(17)
C2 0.0488(19) 0.0387(18) 0.0440(16) 0.0074(13) 0.0211(15) 0.0139(16)
C3 0.0502(19) 0.0388(17) 0.0385(16) 0.0072(13) 0.0178(14) 0.0147(16)
C4 0.0423(17) 0.0393(17) 0.0451(16) 0.0064(13) 0.0117(14) 0.0170(15)
C5 0.050(2) 0.050(2) 0.065(2) 0.0077(16) 0.0237(16) 0.0140(17)
C6 0.060(2) 0.043(2) 0.074(2) 0.0045(16) 0.0322(18) 0.0016(18)
C7 0.072(2) 0.0402(19) 0.0527(18) 0.0123(15) 0.0297(17) 0.0180(19)
C8 0.064(2) 0.0397(18) 0.0388(16) 0.0114(14) 0.0226(15) 0.0220(18)
C9 0.080(2) 0.052(2) 0.0527(19) 0.0152(16) 0.0216(17) 0.0335(19)
C10 0.107(3) 0.071(3) 0.066(2) 0.026(2) 0.033(2) 0.053(3)
C11 0.137(4) 0.058(2) 0.070(2) 0.026(2) 0.051(3) 0.049(3)
C12 0.104(3) 0.043(2) 0.075(2) 0.0133(18) 0.045(2) 0.020(2)
C13 0.0452(18) 0.0351(17) 0.0522(18) 0.0091(15) 0.0208(15) 0.0154(15)
C14 0.065(2) 0.0395(18) 0.0476(18) 0.0058(15) 0.0190(16) 0.0173(17)
C15 0.057(2) 0.0403(18) 0.060(2) 0.0051(16) 0.0196(17) 0.0174(17)
C16 0.080(2) 0.041(2) 0.082(2) -0.0008(17) 0.020(2) 0.0039(19)
C17 0.056(2) 0.0397(17) 0.0453(17) 0.0099(14) 0.0206(16) 0.0191(16)
C18 0.055(2) 0.060(2) 0.0518(19) 0.0135(16) 0.0181(16) 0.0235(18)
C19 0.067(2) 0.060(2) 0.0522(19) 0.0101(17) 0.0111(18) 0.0269(18)
C20 0.092(3) 0.056(2) 0.0447(19) 0.0149(17) 0.017(2) 0.038(2)
C21 0.093(3) 0.065(2) 0.060(2) 0.0257(19) 0.043(2) 0.038(2)
C22 0.063(2) 0.054(2) 0.063(2) 0.0160(16) 0.0312(18) 0.0202(17)
C23 0.148(4) 0.086(3) 0.053(2) 0.0141(19) 0.025(2) 0.062(3)
C24 0.0391(17) 0.0352(16) 0.0435(17) 0.0066(13) 0.0119(14) 0.0138(14)
C25 0.0440(19) 0.064(2) 0.0463(17) 0.0023(15) 0.0081(15) 0.0196(17)
C26 0.0308(17) 0.070(2) 0.060(2) 0.0017(17) 0.0091(15) 0.0147(16)
C27 0.0444(18) 0.0472(18) 0.0504(18) 0.0076(15) 0.0151(15) 0.0210(16)
C28 0.0446(19) 0.0541(19) 0.0438(17) -0.0001(14) 0.0080(15) 0.0143(16)
C29 0.0317(16) 0.0532(19) 0.0536(18) 0.0019(15) 0.0121(15) 0.0102(15)
C30 0.0477(19) 0.062(2) 0.061(2) 0.0046(17) 0.0223(17) 0.0221(18)
C31 0.073(2) 0.095(3) 0.093(2) 0.003(2) 0.028(2) 0.050(2)
C32 0.104(3) 0.078(3) 0.131(3) 0.031(2) 0.082(3) 0.028(2)
C33 0.078(3) 0.145(3) 0.059(2) 0.014(2) 0.031(2) 0.048(3)

loop_
_atom_type_symbol
_atom_type_description
_atom_type_scat_dispersion_real
_atom_type_scat_dispersion_imag
_atom_type_scat_source
C C 0.0033 0.0016 'International Tables Vol C Tables 4.2.6.8 and 6.1.1.4'
H H 0.0000 0.0000 'International Tables Vol C Tables 4.2.6.8 and 6.1.1.4'
N N 0.0061 0.0033 'International Tables Vol C Tables 4.2.6.8 and 6.1.1.4'
O O 0.0106 0.0060 'International Tables Vol C Tables 4.2.6.8 and 6.1.1.4'

loop_
_geom_angle_atom_site_label_1
_geom_angle_atom_site_label_2
_geom_angle_atom_site_label_3
_geom_angle
C1 N1 C13 124.5(2)
C1 N1 C4 113.7(2)
C13 N1 C4 121.5(2)
N3 N2 C13 111.1(2)
N3 N2 C17 119.29(19)
C13 N2 C17 129.6(2)
C15 N3 N2 105.14(19)
O1 C1 N1 125.9(2)
O1 C1 C2 129.0(3)
N1 C1 C2 105.1(2)
C3 C2 C5 122.0(2)
C3 C2 C1 110.1(2)
C5 C2 C1 127.9(3)
C2 C3 C8 121.3(2)
C2 C3 C4 110.2(2)
C8 C3 C4 128.5(2)
N1 C4 C24 111.64(17)
N1 C4 C3 100.92(19)
C24 C4 C3 115.1(2)
N1 C4 H4 109.6
C24 C4 H4 109.6
C3 C4 H4 109.6
C6 C5 C2 117.9(3)
C6 C5 H5 121.1
C2 C5 H5 121.1
C5 C6 C7 121.7(3)
C5 C6 H6 119.2
C7 C6 H6 119.2
C8 C7 C12 118.6(3)
C8 C7 C6 120.1(3)
C12 C7 C6 121.3(3)
C9 C8 C3 123.9(3)
C9 C8 C7 119.1(2)
C3 C8 C7 117.0(3)
C10 C9 C8 120.2(3)
C10 C9 H9 119.9
C8 C9 H9 119.9
C9 C10 C11 120.6(3)
C9 C10 H10 119.7
C11 C10 H10 119.7
C12 C11 C10 120.8(3)
C12 C11 H11 119.6
C10 C11 H11 119.6
C11 C12 C7 120.6(3)
C11 C12 H12 119.7
C7 C12 H12 119.7
C14 C13 N2 107.0(2)
C14 C13 N1 130.4(2)
N2 C13 N1 122.4(2)
C13 C14 C15 106.2(2)
C13 C14 H14 126.9
C15 C14 H14 126.9
N3 C15 C14 110.6(2)
N3 C15 C16 120.3(2)
C14 C15 C16 129.0(3)
C15 C16 H16A 109.5
C15 C16 H16B 109.5
H16A C16 H16B 109.5
C15 C16 H16C 109.5
H16A C16 H16C 109.5
H16B C16 H16C 109.5
C22 C17 C18 120.2(3)
C22 C17 N2 119.0(3)
C18 C17 N2 120.8(2)
C17 C18 C19 119.3(3)
C17 C18 H18 120.3
C19 C18 H18 120.3
C20 C19 C18 122.0(3)
C20 C19 H19 119.0
C18 C19 H19 119.0
C19 C20 C21 117.4(3)
C19 C20 C23 122.1(3)
C21 C20 C23 120.5(3)
C20 C21 C22 122.2(3)
C20 C21 H21 118.9
C22 C21 H21 118.9
C17 C22 C21 118.8(3)
C17 C22 H22 120.6
C21 C22 H22 120.6
C20 C23 H23A 109.5
C20 C23 H23B 109.5
H23A C23 H23B 109.5
C20 C23 H23C 109.5
H23A C23 H23C 109.5
H23B C23 H23C 109.5
C29 C24 C25 117.5(2)
C29 C24 C4 121.3(2)
C25 C24 C4 121.2(2)
C24 C25 C26 121.1(3)
C24 C25 H25 119.5
C26 C25 H25 119.5
C27 C26 C25 121.7(2)
C27 C26 H26 119.1
C25 C26 H26 119.1
C28 C27 C26 116.3(2)
C28 C27 C30 123.1(3)
C26 C27 C30 120.6(2)
C29 C28 C27 121.9(3)
C29 C28 H28 119.1
C27 C28 H28 119.1
C24 C29 C28 121.6(2)
C24 C29 H29 119.2
C28 C29 H29 119.2
C32 C30 C27 110.2(2)
C32 C30 C33 109.4(2)
C27 C30 C33 112.1(2)
C32 C30 C31 108.9(2)
C27 C30 C31 108.2(2)
C33 C30 C31 107.9(2)
C30 C31 H31A 109.5
C30 C31 H31B 109.5
H31A C31 H31B 109.5
C30 C31 H31C 109.5
H31A C31 H31C 109.5
H31B C31 H31C 109.5
C30 C32 H32A 109.5
C30 C32 H32B 109.5
H32A C32 H32B 109.5
C30 C32 H32C 109.5
H32A C32 H32C 109.5
H32B C32 H32C 109.5
C30 C33 H33A 109.5
C30 C33 H33B 109.5
H33A C33 H33B 109.5
C30 C33 H33C 109.5
H33A C33 H33C 109.5
H33B C33 H33C 109.5

loop_
_geom_bond_atom_site_label_1
_geom_bond_atom_site_label_2
_geom_bond_distance
N1 C1 1.377(3)
N1 C13 1.405(3)
N1 C4 1.481(3)
N2 N3 1.358(2)
N2 C13 1.364(3)
N2 C17 1.432(3)
N3 C15 1.336(3)
O1 C1 1.219(3)
C1 C2 1.479(3)
C2 C3 1.364(3)
C2 C5 1.408(3)
C3 C8 1.414(3)
C3 C4 1.511(3)
C4 C24 1.508(3)
C4 H4 0.9800
C5 C6 1.363(3)
C5 H5 0.9300
C6 C7 1.420(3)
C6 H6 0.9300
C7 C8 1.416(3)
C7 C12 1.419(3)
C8 C9 1.403(3)
C9 C10 1.373(3)
C9 H9 0.9300
C10 C11 1.385(4)
C10 H10 0.9300
C11 C12 1.350(4)
C11 H11 0.9300
C12 H12 0.9300
C13 C14 1.350(3)
C14 C15 1.397(3)
C14 H14 0.9300
C15 C16 1.494(3)
C16 H16A 0.9600
C16 H16B 0.9600
C16 H16C 0.9600
C17 C22 1.375(3)
C17 C18 1.376(3)
C18 C19 1.381(3)
C18 H18 0.9300
C19 C20 1.370(3)
C19 H19 0.9300
C20 C21 1.375(4)
C20 C23 1.511(3)
C21 C22 1.383(4)
C21 H21 0.9300
C22 H22 0.9300
C23 H23A 0.9600
C23 H23B 0.9600
C23 H23C 0.9600
C24 C29 1.372(3)
C24 C25 1.372(3)
C25 C26 1.391(3)
C25 H25 0.9300
C26 C27 1.386(3)
C26 H26 0.9300
C27 C28 1.382(3)
C27 C30 1.532(3)
C28 C29 1.379(3)
C28 H28 0.9300
C29 H29 0.9300
C30 C32 1.521(3)
C30 C33 1.535(4)
C30 C31 1.538(3)
C31 H31A 0.9600
C31 H31B 0.9600
C31 H31C 0.9600
C32 H32A 0.9600
C32 H32B 0.9600
C32 H32C 0.9600
C33 H33A 0.9600
C33 H33B 0.9600
C33 H33C 0.9600

loop_
_geom_torsion_atom_site_label_1
_geom_torsion_atom_site_label_2
_geom_torsion_atom_site_label_3
_geom_torsion_atom_site_label_4
_geom_torsion
C13 N2 N3 C15 -0.6(3)
C17 N2 N3 C15 -179.7(2)
C13 N1 C1 O1 -3.5(4)
C4 N1 C1 O1 -176.9(2)
C13 N1 C1 C2 177.1(2)
C4 N1 C1 C2 3.7(3)
O1 C1 C2 C3 177.6(2)
N1 C1 C2 C3 -3.0(3)
O1 C1 C2 C5 -3.4(4)
N1 C1 C2 C5 175.9(2)
C5 C2 C3 C8 1.8(4)
C1 C2 C3 C8 -179.2(2)
C5 C2 C3 C4 -177.7(2)
C1 C2 C3 C4 1.3(3)
C1 N1 C4 C24 -125.6(2)
C13 N1 C4 C24 60.8(3)
C1 N1 C4 C3 -2.9(2)
C13 N1 C4 C3 -176.5(2)
C2 C3 C4 N1 0.8(2)
C8 C3 C4 N1 -178.6(2)
C2 C3 C4 C24 121.2(2)
C8 C3 C4 C24 -58.3(3)
C3 C2 C5 C6 0.6(4)
C1 C2 C5 C6 -178.2(2)
C2 C5 C6 C7 -1.6(4)
C5 C6 C7 C8 0.2(4)
C5 C6 C7 C12 -179.7(2)
C2 C3 C8 C9 177.9(2)
C4 C3 C8 C9 -2.7(4)
C2 C3 C8 C7 -3.1(3)
C4 C3 C8 C7 176.3(2)
C12 C7 C8 C9 1.1(4)
C6 C7 C8 C9 -178.8(2)
C12 C7 C8 C3 -178.0(2)
C6 C7 C8 C3 2.1(3)
C3 C8 C9 C10 177.9(2)
C7 C8 C9 C10 -1.1(4)
C8 C9 C10 C11 -0.3(4)
C9 C10 C11 C12 1.8(5)
C10 C11 C12 C7 -1.9(5)
C8 C7 C12 C11 0.4(4)
C6 C7 C12 C11 -179.8(3)
N3 N2 C13 C14 0.2(3)
C17 N2 C13 C14 179.2(2)
N3 N2 C13 N1 175.6(2)
C17 N2 C13 N1 -5.3(4)
C1 N1 C13 C14 -92.2(4)
C4 N1 C13 C14 80.7(3)
C1 N1 C13 N2 93.5(3)
C4 N1 C13 N2 -93.6(3)
N2 C13 C14 C15 0.3(3)
N1 C13 C14 C15 -174.7(2)
N2 N3 C15 C14 0.8(3)
N2 N3 C15 C16 177.5(2)
C13 C14 C15 N3 -0.6(3)
C13 C14 C15 C16 -177.1(3)
N3 N2 C17 C22 -47.3(3)
C13 N2 C17 C22 133.8(3)
N3 N2 C17 C18 131.2(2)
C13 N2 C17 C18 -47.8(4)
C22 C17 C18 C19 -2.2(4)
N2 C17 C18 C19 179.3(2)
C17 C18 C19 C20 0.8(4)
C18 C19 C20 C21 0.9(4)
C18 C19 C20 C23 -179.5(3)
C19 C20 C21 C22 -1.3(4)
C23 C20 C21 C22 179.2(2)
C18 C17 C22 C21 1.9(4)
N2 C17 C22 C21 -179.6(2)
C20 C21 C22 C17 -0.1(4)
N1 C4 C24 C29 78.0(3)
C3 C4 C24 C29 -36.2(3)
N1 C4 C24 C25 -100.0(3)
C3 C4 C24 C25 145.8(2)
C29 C24 C25 C26 0.3(4)
C4 C24 C25 C26 178.4(2)
C24 C25 C26 C27 -0.7(4)
C25 C26 C27 C28 0.2(4)
C25 C26 C27 C30 179.9(2)
C26 C27 C28 C29 0.6(4)
C30 C27 C28 C29 -179.1(2)
C25 C24 C29 C28 0.5(4)
C4 C24 C29 C28 -177.6(2)
C27 C28 C29 C24 -1.0(4)
C28 C27 C30 C32 -129.2(3)
C26 C27 C30 C32 51.1(3)
C28 C27 C30 C33 -7.1(4)
C26 C27 C30 C33 173.2(3)
C28 C27 C30 C31 111.7(3)
C26 C27 C30 C31 -67.9(3)
